data_9011759
loop_
_publ_author_name
'Sacerdoti, M.'

_publ_section_title
;
 New refinements of the crystal structure of levyne using twinned crystals
 Sample: 12
;
_journal_name_full 'Neues Jahrbuch fur Mineralogie, Monatshefte'
_journal_page_first 114
_journal_page_last 124
_journal_volume 1996
_journal_year 1996
_chemical_compound_source 'Hvalfiordur, Iceland'
_chemical_formula_sum 'Al5.989 Ca1.64 H72 K0.14 Na2 O50.1 Si12.011'
_chemical_name_mineral Levyne-Ca
_space_group_IT_number 166
_symmetry_space_group_name_Hall '-R 3 2"'
_symmetry_space_group_name_H-M 'R -3 m :H'
_cell_angle_alpha 90
_cell_angle_beta 90
_cell_angle_gamma 120
_cell_formula_units_Z 3
_cell_length_a 13.372
_cell_length_b 13.372
_cell_length_c 22.640
_cell_volume 3505.902
_database_code_amcsd 0014886
_exptl_crystal_density_diffrn 2.118
_cod_original_sg_symbol_H-M 'R -3 m'
_cod_original_formula_sum 'Ca1.64 K.14 Na2 (Al5.989 Si12.011) O50.1 H72'
_cod_database_code 9011759

loop_
_space_group_symop_operation_xyz
x,y,z
2/3+x,1/3+y,1/3+z
1/3+x,2/3+y,2/3+z
x,x-y,z
2/3+x,1/3+x-y,1/3+z
1/3+x,2/3+x-y,2/3+z
y,x,-z
2/3+y,1/3+x,1/3-z
1/3+y,2/3+x,2/3-z
-x+y,y,z
2/3-x+y,1/3+y,1/3+z
1/3-x+y,2/3+y,2/3+z
-x,-x+y,-z
2/3-x,1/3-x+y,1/3-z
1/3-x,2/3-x+y,2/3-z
-y,-x,z
2/3-y,1/3-x,1/3+z
1/3-y,2/3-x,2/3+z
x-y,-y,-z
2/3+x-y,1/3-y,1/3-z
1/3+x-y,2/3-y,2/3-z
y,-x+y,-z
2/3+y,1/3-x+y,1/3-z
1/3+y,2/3-x+y,2/3-z
-x+y,-x,z
2/3-x+y,1/3-x,1/3+z
1/3-x+y,2/3-x,2/3+z
-x,-y,-z
2/3-x,1/3-y,1/3-z
1/3-x,2/3-y,2/3-z
-y,x-y,z
2/3-y,1/3+x-y,1/3+z
1/3-y,2/3+x-y,2/3+z
x-y,x,-z
2/3+x-y,1/3+x,1/3-z
1/3+x-y,2/3+x,2/3-z

loop_
_atom_site_aniso_label
_atom_site_aniso_U_11
_atom_site_aniso_U_22
_atom_site_aniso_U_33
_atom_site_aniso_U_12
_atom_site_aniso_U_13
_atom_site_aniso_U_23
Ca1 0.02620 0.02620 0.02260 0.01310 0.00000 0.00000
AlT1 0.01220 0.01310 0.01330 0.00420 -0.00030 -0.00210
SiT1 0.01220 0.01310 0.01330 0.00420 -0.00030 -0.00210
AlT2 0.01060 0.01090 0.01530 0.00540 0.00100 0.00190
SiT2 0.01060 0.01090 0.01530 0.00540 0.00100 0.00190
O1 0.03980 0.02340 0.02490 0.01300 -0.00780 -0.00980
O2 0.02240 0.03220 0.02830 0.01610 -0.00090 -0.00180
O3 0.02400 0.04080 0.02710 0.02040 0.00410 0.00830
O4 0.03480 0.03520 0.01670 0.01760 -0.00020 -0.00050
O5 0.01930 0.03630 0.03930 0.01820 -0.00070 -0.00140

loop_
_atom_site_label
_atom_site_fract_x
_atom_site_fract_y
_atom_site_fract_z
_atom_site_occupancy
_atom_site_U_iso_or_equiv
_atom_site_type_symbol
_atom_site_attached_hydrogens
Ca1 0.00000 0.00000 0.14190 0.82000 0.02500 Ca 0
K4 0.00000 0.00000 0.44490 0.07000 0.06800 K 0
Na2 0.00000 0.00000 0.28450 0.30000 0.05100 Na 0
Na3 0.00000 0.00000 0.39540 0.30000 0.09800 Na 0
Na5 0.00000 0.00000 0.50000 0.80000 0.05400 Na 0
AlT1 0.00010 0.23090 0.07030 0.33270 0.01380 Al 0
SiT1 0.00010 0.23090 0.07030 0.66730 0.01380 Si 0
AlT2 0.23870 0.00000 0.50000 0.33270 0.01220 Al 0
SiT2 0.23870 0.00000 0.50000 0.66730 0.01220 Si 0
O1 0.03650 0.34990 0.10790 1.00000 0.03060 O 0
O2 0.09040 0.18070 0.08470 1.00000 0.02660 O 0
O3 0.12850 0.25690 -0.09220 1.00000 0.02880 O 0
O4 0.26150 0.00000 0.00000 1.00000 0.02890 O 0
O5 0.22310 0.44630 0.17970 1.00000 0.02980 O 0
Wat1 0.15300 0.07650 0.21220 1.00000 0.07000 O 2
Wat2 0.12180 0.24360 0.29150 0.43000 0.11700 O 2
Wat3 0.16420 0.08210 0.34340 0.38000 0.13600 O 2
Wat4 0.20880 0.41750 0.29300 0.22000 0.07700 O 2
Wat5 0.14910 0.12240 0.21280 0.16000 0.04300 O 2

loop_
_cod_changelog_entry_id
_cod_changelog_entry_author
_cod_changelog_entry_date
_cod_changelog_entry_text
1
;cod-tools version 3.8.0
Id: cif_guess_AMCSD_atom_types 9581 2023-05-17 12:35:41Z saulius
;
2023-05-23T09:20:31+03:00
;Derived atom types and hydrogen counts
from atom names that follow the AMCSD naming convention
(Wat == water, O-H == hydroxyl).
;

loop_
_cod_related_entry_id
_cod_related_entry_database
_cod_related_entry_code
1 AMCSD 0014886
